data_2310855
loop_
_publ_author_name
'von Dohlen, W. C.'
'Carpenter, G. B.'

_publ_section_title
;
 The crystal structure of isocyanic acid
;
_journal_issue 10
_journal_name_full 'Acta Crystallographica (1,1948-23,1967)'
_journal_page_first 646
_journal_page_last 651
_journal_paper_doi 10.1107/S0365110X55002016
_journal_volume 8
_journal_year 1955
_chemical_formula_sum 'C H N O'
_chemical_name_systematic 'H N C O'
_space_group_IT_number 62
_symmetry_space_group_name_Hall '-P 2ac 2n'
_symmetry_space_group_name_H-M 'P n m a'
_cell_angle_alpha 90
_cell_angle_beta 90
_cell_angle_gamma 90
_cell_formula_units_Z 4
_cell_length_a 10.82
_cell_length_b 5.23
_cell_length_c 3.57
_cell_volume 202.021
_citation_journal_id_ASTM ACCRA9
_cod_data_source_file vonDohlen_ACCRA9_1955_523.cif
_cod_data_source_block C1H1N1O1
_cod_original_cell_volume 202.0213
_cod_original_formula_sum 'C1 H1 N1 O1'
_cod_database_code 2310855
_cod_depositor_comments
;
 Marking attached hydrogen atoms.

 Antanas Vaitkus,
 2016-12-28
;

loop_
_symmetry_equiv_pos_as_xyz
x,y,z
-x+1/2,-y,z+1/2
x+1/2,-y+1/2,-z+1/2
-x,y+1/2,-z
-x,-y,-z
x-1/2,y,-z-1/2
-x-1/2,y-1/2,z-1/2
x,-y-1/2,z

loop_
_atom_site_label
_atom_site_type_symbol
_atom_site_fract_x
_atom_site_fract_y
_atom_site_fract_z
_atom_site_occupancy
_atom_site_U_iso_or_equiv
_atom_site_attached_hydrogens
O1 O-2 0.2705 0.25 0.3367 1 0.0 0
N1 N-3 0.0648 0.25 0.1108 1 0.0 1
C1 C+4 0.167 0.25 0.2195 1 0.0 0
